data_4026733
loop_
_publ_author_name
'Avital Steinberg'
'Mark Froimowitz'
'Damon A. Parrish'
'Jeffrey R. Deschamps'
'Robert Glaser'

_publ_contact_author_address
;
Laboratory for the Structure of Matter
Naval Research Laboratory
Washington, DC 20375
;
_publ_contact_author_email deschamps@nrl.navy.mil
_publ_contact_author_fax 202-767-6874
_publ_contact_author_name 'Dr Jeffrey R. Deschamps'
_publ_contact_author_phone 202-767-0656
_publ_section_title
;
 Solution- and Solid-State Conformations of C(\a)-Alkyl Analogues of
 Methylphenidate (Ritalin) Salts: Avoidance of gauche+gauche- Interactions
;
_journal_name_full 'Journal of Organic Chemistry'
_journal_page_first 9239
_journal_page_last 9245
_journal_paper_doi 10.1021/jo201415h
_journal_volume 76
_journal_year 2011
_chemical_formula_moiety 'C16 H25 Cl N, Cl'
_chemical_formula_sum 'C16 H25 Cl2 N'
_chemical_formula_weight 302.27
_chemical_name_systematic
; 
 (RS,SR)-2-(1-(3-chlorophenyl)-3-methylbutyl)piperidinium chloride 
;
_space_group_IT_number 14
_symmetry_cell_setting monoclinic
_symmetry_space_group_name_Hall '-P 2yn'
_symmetry_space_group_name_H-M 'P 1 21/n 1'
_atom_sites_solution_hydrogens geom
_atom_sites_solution_primary direct
_atom_sites_solution_secondary difmap
_audit_creation_method 'from SHELXL97 CIF, local template and enCIFer'
_cell_angle_alpha 90.00
_cell_angle_beta 115.512(4)
_cell_angle_gamma 90.00
_cell_formula_units_Z 4
_cell_length_a 7.8496(15)
_cell_length_b 26.389(5)
_cell_length_c 8.7973(15)
_cell_measurement_reflns_used 1274
_cell_measurement_temperature 93(1)
_cell_measurement_theta_max 28.23
_cell_measurement_theta_min 3.09
_cell_volume 1644.6(5)
_computing_cell_refinement 'Bruker SMART v5.631 (Bruker, 2001b)'
_computing_data_collection 'Bruker SMART v5.631 (Bruker, 2001b)'
_computing_data_reduction
;
Bruker SAINT v6.45 (Bruker, 2002), Bruker XPREP v6.14 (Bruker, 2001a)
;
_computing_molecular_graphics 'Bruker SHELXTL v6.14 (Bruker, 2000a)'
_computing_publication_material 'Bruker SHELXTL v6.14 (Bruker, 2000a)'
_computing_structure_refinement 'Bruker SHELXTL v6.14 (Bruker, 2000a)'
_computing_structure_solution 'Bruker SHELXTL v6.14 (Bruker, 2000a)'
_diffrn_ambient_temperature 93(1)
_diffrn_measured_fraction_theta_full 0.956
_diffrn_measured_fraction_theta_max 0.956
_diffrn_measurement_device_type 'Bruker SMART 1000 CCD'
_diffrn_measurement_method '\f and \w scans'
_diffrn_radiation_monochromator graphite
_diffrn_radiation_source 'sealed tube'
_diffrn_radiation_type MoK\a
_diffrn_radiation_wavelength 0.71073
_diffrn_reflns_av_R_equivalents 0.0485
_diffrn_reflns_av_sigmaI/netI 0.0552
_diffrn_reflns_limit_h_max 10
_diffrn_reflns_limit_h_min -9
_diffrn_reflns_limit_k_max 35
_diffrn_reflns_limit_k_min -34
_diffrn_reflns_limit_l_max 11
_diffrn_reflns_limit_l_min -10
_diffrn_reflns_number 13271
_diffrn_reflns_theta_full 28.31
_diffrn_reflns_theta_max 28.31
_diffrn_reflns_theta_min 1.54
_diffrn_standards_decay_% none
_diffrn_standards_interval_time variable
_diffrn_standards_number 698
_exptl_absorpt_coefficient_mu 0.383
_exptl_absorpt_correction_T_max 0.941
_exptl_absorpt_correction_T_min 0.723
_exptl_absorpt_correction_type multi-scan
_exptl_absorpt_process_details 'SADABS v2.10 (Bruker, 2000b)'
_exptl_crystal_colour colorless
_exptl_crystal_density_diffrn 1.221
_exptl_crystal_description prism
_exptl_crystal_F_000 648
_exptl_crystal_size_max 0.34
_exptl_crystal_size_mid 0.18
_exptl_crystal_size_min 0.16
_refine_diff_density_max 0.505
_refine_diff_density_min -0.300
_refine_diff_density_rms 0.072
_refine_ls_extinction_method none
_refine_ls_goodness_of_fit_ref 1.037
_refine_ls_hydrogen_treatment constr
_refine_ls_matrix_type full
_refine_ls_number_parameters 174
_refine_ls_number_reflns 3911
_refine_ls_number_restraints 0
_refine_ls_restrained_S_all 1.037
_refine_ls_R_factor_all 0.0660
_refine_ls_R_factor_gt 0.0466
_refine_ls_shift/su_max 0.000
_refine_ls_shift/su_mean 0.000
_refine_ls_structure_factor_coef Fsqd
_refine_ls_weighting_details 'calc w=1/[\s^2^(Fo^2^)+(0.0665P)^2^+0.5446P] where P=(Fo^2^+2Fc^2^)/3'
_refine_ls_weighting_scheme calc
_refine_ls_wR_factor_gt 0.1187
_refine_ls_wR_factor_ref 0.1277
_reflns_number_gt 2973
_reflns_number_total 3911
_reflns_threshold_expression I>2\s(I)
_cod_data_source_file jo201415h_si_003.cif
_cod_data_source_block mark178
_cod_original_sg_symbol_H-M 'P 21/n '
_cod_database_code 4026733

loop_
_symmetry_equiv_pos_as_xyz
'x, y, z'
'-x+1/2, y+1/2, -z+1/2'
'-x, -y, -z'
'x-1/2, -y-1/2, z-1/2'

loop_
_atom_site_label
_atom_site_type_symbol
_atom_site_fract_x
_atom_site_fract_y
_atom_site_fract_z
_atom_site_U_iso_or_equiv
_atom_site_adp_type
_atom_site_occupancy
_atom_site_symmetry_multiplicity
_atom_site_calc_flag
_atom_site_refinement_flags
Cl1 Cl 1.16166(8) 0.226863(19) 1.19366(6) 0.02116(14) Uani 1 1 d .
N1 N 0.7325(3) 0.21185(6) 1.0144(2) 0.0172(4) Uani 1 1 d .
H1A H 0.8597 0.2058 1.0734 0.021 Uiso 1 1 calc R
H1B H 0.7157 0.2319 0.9236 0.021 Uiso 1 1 calc R
C2 C 0.6639(3) 0.24002(8) 1.1260(3) 0.0230(5) Uani 1 1 d .
H2A H 0.5299 0.2496 1.0604 0.028 Uiso 1 1 calc R
H2B H 0.7383 0.2715 1.1673 0.028 Uiso 1 1 calc R
C3 C 0.6835(4) 0.20739(8) 1.2748(3) 0.0246(5) Uani 1 1 d .
H3A H 0.6327 0.2259 1.3443 0.030 Uiso 1 1 calc R
H3B H 0.8186 0.2003 1.3458 0.030 Uiso 1 1 calc R
C4 C 0.5773(3) 0.15775(8) 1.2146(3) 0.0239(5) Uani 1 1 d .
H4A H 0.4406 0.1646 1.1513 0.029 Uiso 1 1 calc R
H4B H 0.5959 0.1363 1.3127 0.029 Uiso 1 1 calc R
C5 C 0.6493(3) 0.12978(8) 1.1007(3) 0.0198(4) Uani 1 1 d .
H5A H 0.7833 0.1203 1.1674 0.024 Uiso 1 1 calc R
H5B H 0.5760 0.0982 1.0588 0.024 Uiso 1 1 calc R
C6 C 0.6321(3) 0.16218(7) 0.9513(2) 0.0161(4) Uani 1 1 d .
H6A H 0.4951 0.1698 0.8832 0.019 Uiso 1 1 calc R
C7 C 0.7073(3) 0.13729(7) 0.8318(2) 0.0156(4) Uani 1 1 d .
H7A H 0.7376 0.1656 0.7720 0.019 Uiso 1 1 calc R
C1' C 0.5483(3) 0.10700(7) 0.6977(2) 0.0153(4) Uani 1 1 d .
C2' C 0.5115(3) 0.05650(8) 0.7208(3) 0.0182(4) Uani 1 1 d .
H2'A H 0.5908 0.0391 0.8209 0.022 Uiso 1 1 calc R
C3' C 0.3583(3) 0.03187(8) 0.5966(3) 0.0197(4) Uani 1 1 d .
Cl3' Cl 0.31319(9) -0.03085(2) 0.63081(7) 0.02917(16) Uani 1 1 d .
C4' C 0.2390(3) 0.05566(8) 0.4477(3) 0.0223(5) Uani 1 1 d .
H4'A H 0.1350 0.0382 0.3643 0.027 Uiso 1 1 calc R
C5' C 0.2765(3) 0.10573(8) 0.4243(3) 0.0221(5) Uani 1 1 d .
H5'A H 0.1974 0.1228 0.3234 0.027 Uiso 1 1 calc R
C6' C 0.4290(3) 0.13118(8) 0.5476(2) 0.0177(4) Uani 1 1 d .
H6'A H 0.4524 0.1655 0.5296 0.021 Uiso 1 1 calc R
C8 C 0.8905(3) 0.10772(8) 0.9264(2) 0.0170(4) Uani 1 1 d .
H8A H 0.8628 0.0780 0.9808 0.020 Uiso 1 1 calc R
H8B H 0.9801 0.1296 1.0169 0.020 Uiso 1 1 calc R
C9 C 0.9878(3) 0.08896(8) 0.8184(3) 0.0215(5) Uani 1 1 d .
H9A H 0.8960 0.0679 0.7243 0.026 Uiso 1 1 calc R
C10 C 1.1567(4) 0.05567(9) 0.9265(3) 0.0308(5) Uani 1 1 d .
H10A H 1.1130 0.0270 0.9710 0.046 Uiso 1 1 calc R
H10B H 1.2474 0.0757 1.0202 0.046 Uiso 1 1 calc R
H10C H 1.2178 0.0430 0.8575 0.046 Uiso 1 1 calc R
C11 C 1.0520(4) 0.13303(10) 0.7426(3) 0.0345(6) Uani 1 1 d .
H11A H 0.9412 0.1515 0.6627 0.052 Uiso 1 1 calc R
H11B H 1.1240 0.1198 0.6838 0.052 Uiso 1 1 calc R
H11C H 1.1318 0.1560 0.8327 0.052 Uiso 1 1 calc R

loop_
_atom_site_aniso_label
_atom_site_aniso_U_11
_atom_site_aniso_U_22
_atom_site_aniso_U_33
_atom_site_aniso_U_23
_atom_site_aniso_U_13
_atom_site_aniso_U_12
Cl1 0.0192(3) 0.0215(3) 0.0208(3) -0.00440(19) 0.0068(2) 0.0004(2)
N1 0.0191(9) 0.0161(8) 0.0154(8) -0.0004(6) 0.0066(7) 0.0007(7)
C2 0.0266(13) 0.0198(10) 0.0227(11) -0.0050(8) 0.0108(10) 0.0016(9)
C3 0.0302(13) 0.0279(11) 0.0187(10) -0.0045(8) 0.0133(10) 0.0016(10)
C4 0.0282(13) 0.0254(11) 0.0254(11) -0.0004(9) 0.0185(10) 0.0008(9)
C5 0.0234(12) 0.0197(10) 0.0224(10) 0.0000(8) 0.0156(9) 0.0001(9)
C6 0.0142(10) 0.0176(9) 0.0163(9) -0.0023(7) 0.0065(8) -0.0006(8)
C7 0.0183(11) 0.0165(9) 0.0142(9) -0.0013(7) 0.0091(8) -0.0021(8)
C1' 0.0144(10) 0.0197(9) 0.0144(9) -0.0017(7) 0.0086(8) -0.0001(8)
C2' 0.0195(11) 0.0198(10) 0.0159(9) 0.0001(8) 0.0081(9) 0.0001(8)
C3' 0.0221(11) 0.0185(10) 0.0202(10) -0.0020(8) 0.0108(9) -0.0039(8)
Cl3' 0.0376(4) 0.0203(3) 0.0285(3) -0.0031(2) 0.0132(3) -0.0102(2)
C4' 0.0194(11) 0.0280(11) 0.0179(10) -0.0056(8) 0.0064(9) -0.0051(9)
C5' 0.0229(12) 0.0267(11) 0.0155(10) 0.0021(8) 0.0071(9) 0.0026(9)
C6' 0.0206(11) 0.0186(9) 0.0170(9) 0.0007(7) 0.0111(9) 0.0006(8)
C8 0.0156(10) 0.0205(10) 0.0159(9) -0.0032(8) 0.0078(8) -0.0014(8)
C9 0.0200(11) 0.0275(11) 0.0210(11) -0.0063(8) 0.0125(9) -0.0021(9)
C10 0.0259(13) 0.0316(13) 0.0421(14) -0.0020(10) 0.0216(12) 0.0041(10)
C11 0.0347(15) 0.0450(14) 0.0349(14) 0.0072(11) 0.0257(13) 0.0047(12)

loop_
_atom_type_symbol
_atom_type_description
_atom_type_scat_dispersion_real
_atom_type_scat_dispersion_imag
_atom_type_scat_source
C C 0.0033 0.0016 'International Tables Vol C Tables 4.2.6.8 and 6.1.1.4'
H H 0.0000 0.0000 'International Tables Vol C Tables 4.2.6.8 and 6.1.1.4'
N N 0.0061 0.0033 'International Tables Vol C Tables 4.2.6.8 and 6.1.1.4'
Cl Cl 0.1484 0.1585 'International Tables Vol C Tables 4.2.6.8 and 6.1.1.4'

loop_
_geom_angle_atom_site_label_1
_geom_angle_atom_site_label_2
_geom_angle_atom_site_label_3
_geom_angle
C2 N1 C6 113.15(16)
C2 N1 H1A 108.9
C6 N1 H1A 108.9
C2 N1 H1B 108.9
C6 N1 H1B 108.9
H1A N1 H1B 107.8
N1 C2 C3 110.53(17)
N1 C2 H2A 109.5
C3 C2 H2A 109.5
N1 C2 H2B 109.5
C3 C2 H2B 109.5
H2A C2 H2B 108.1
C2 C3 C4 110.57(18)
C2 C3 H3A 109.5
C4 C3 H3A 109.5
C2 C3 H3B 109.5
C4 C3 H3B 109.5
H3A C3 H3B 108.1
C3 C4 C5 109.96(17)
C3 C4 H4A 109.7
C5 C4 H4A 109.7
C3 C4 H4B 109.7
C5 C4 H4B 109.7
H4A C4 H4B 108.2
C6 C5 C4 111.84(17)
C6 C5 H5A 109.2
C4 C5 H5A 109.2
C6 C5 H5B 109.2
C4 C5 H5B 109.2
H5A C5 H5B 107.9
N1 C6 C5 109.41(16)
N1 C6 C7 109.02(15)
C5 C6 C7 115.29(16)
N1 C6 H6A 107.6
C5 C6 H6A 107.6
C7 C6 H6A 107.6
C1' C7 C8 114.74(16)
C1' C7 C6 108.81(16)
C8 C7 C6 112.92(16)
C1' C7 H7A 106.6
C8 C7 H7A 106.6
C6 C7 H7A 106.6
C2' C1' C6' 118.38(19)
C2' C1' C7 122.68(18)
C6' C1' C7 118.89(18)
C3' C2' C1' 119.69(19)
C3' C2' H2'A 120.2
C1' C2' H2'A 120.2
C2' C3' C4' 122.24(19)
C2' C3' Cl3' 118.65(16)
C4' C3' Cl3' 119.11(17)
C5' C4' C3' 118.0(2)
C5' C4' H4'A 121.0
C3' C4' H4'A 121.0
C4' C5' C6' 120.6(2)
C4' C5' H5'A 119.7
C6' C5' H5'A 119.7
C5' C6' C1' 121.03(19)
C5' C6' H6'A 119.5
C1' C6' H6'A 119.5
C7 C8 C9 115.47(16)
C7 C8 H8A 108.4
C9 C8 H8A 108.4
C7 C8 H8B 108.4
C9 C8 H8B 108.4
H8A C8 H8B 107.5
C11 C9 C10 110.33(19)
C11 C9 C8 111.70(18)
C10 C9 C8 109.19(17)
C11 C9 H9A 108.5
C10 C9 H9A 108.5
C8 C9 H9A 108.5
C9 C10 H10A 109.5
C9 C10 H10B 109.5
H10A C10 H10B 109.5
C9 C10 H10C 109.5
H10A C10 H10C 109.5
H10B C10 H10C 109.5
C9 C11 H11A 109.5
C9 C11 H11B 109.5
H11A C11 H11B 109.5
C9 C11 H11C 109.5
H11A C11 H11C 109.5
H11B C11 H11C 109.5

loop_
_geom_bond_atom_site_label_1
_geom_bond_atom_site_label_2
_geom_bond_distance
N1 C2 1.503(2)
N1 C6 1.507(3)
N1 H1A 0.9200
N1 H1B 0.9200
C2 C3 1.519(3)
C2 H2A 0.9900
C2 H2B 0.9900
C3 C4 1.520(3)
C3 H3A 0.9900
C3 H3B 0.9900
C4 C5 1.535(3)
C4 H4A 0.9900
C4 H4B 0.9900
C5 C6 1.524(3)
C5 H5A 0.9900
C5 H5B 0.9900
C6 C7 1.556(3)
C6 H6A 1.0000
C7 C1' 1.523(3)
C7 C8 1.529(3)
C7 H7A 1.0000
C1' C2' 1.397(3)
C1' C6' 1.401(3)
C2' C3' 1.389(3)
C2' H2'A 0.9500
C3' C4' 1.389(3)
C3' Cl3' 1.746(2)
C4' C5' 1.388(3)
C4' H4'A 0.9500
C5' C6' 1.394(3)
C5' H5'A 0.9500
C6' H6'A 0.9500
C8 C9 1.535(3)
C8 H8A 0.9900
C8 H8B 0.9900
C9 C11 1.530(3)
C9 C10 1.532(3)
C9 H9A 1.0000
C10 H10A 0.9800
C10 H10B 0.9800
C10 H10C 0.9800
C11 H11A 0.9800
C11 H11B 0.9800
C11 H11C 0.9800

loop_
_geom_torsion_atom_site_label_1
_geom_torsion_atom_site_label_2
_geom_torsion_atom_site_label_3
_geom_torsion_atom_site_label_4
_geom_torsion
C6 N1 C2 C3 56.8(2)
N1 C2 C3 C4 -56.8(3)
C2 C3 C4 C5 56.9(3)
C3 C4 C5 C6 -56.8(3)
C2 N1 C6 C5 -55.4(2)
C2 N1 C6 C7 177.67(16)
C4 C5 C6 N1 55.1(2)
C4 C5 C6 C7 178.36(18)
N1 C6 C7 C1' -148.22(16)
C5 C6 C7 C1' 88.3(2)
N1 C6 C7 C8 83.2(2)
C5 C6 C7 C8 -40.3(2)
C8 C7 C1' C2' 39.9(2)
C6 C7 C1' C2' -87.7(2)
C8 C7 C1' C6' -142.80(18)
C6 C7 C1' C6' 89.6(2)
C6' C1' C2' C3' -0.6(3)
C7 C1' C2' C3' 176.76(18)
C1' C2' C3' C4' 0.4(3)
C1' C2' C3' Cl3' -178.77(15)
C2' C3' C4' C5' 0.0(3)
Cl3' C3' C4' C5' 179.22(16)
C3' C4' C5' C6' -0.3(3)
C4' C5' C6' C1' 0.1(3)
C2' C1' C6' C5' 0.3(3)
C7 C1' C6' C5' -177.13(18)
C1' C7 C8 C9 63.3(2)
C6 C7 C8 C9 -171.22(16)
C7 C8 C9 C11 63.4(2)
C7 C8 C9 C10 -174.24(18)
